data_4062248
loop_
_publ_author_name
'Russell, Alexander G.'
'Spencer, Neil S.'
'Philp, Douglas'
'Kariuki, Benson M.'
'Snaith, John S.'

_publ_section_title
;
 The First Spirobifluorenes Containing Two Binaphthyl Moieties
;
_journal_coden_ASTM ORGND7
_journal_issue 26
_journal_name_full Organometallics
_journal_page_first 5589
_journal_page_last 5592
_journal_paper_doi 10.1021/om030422s
_journal_volume 22
_journal_year 2003
_chemical_formula_sum 'C47 H32 Si'
_chemical_formula_weight 624.82
_space_group_IT_number 15
_symmetry_cell_setting monoclinic
_symmetry_space_group_name_Hall '-C 2yc'
_symmetry_space_group_name_H-M 'C 1 2/c 1'
_cell_angle_alpha 90.00
_cell_angle_beta 96.666(4)
_cell_angle_gamma 90.00
_cell_formula_units_Z 4
_cell_length_a 16.653(2)
_cell_length_b 12.987(2)
_cell_length_c 16.165(2)
_cell_measurement_temperature 296(2)
_cell_volume 3472.2(8)
_diffrn_ambient_temperature 296(2)
_exptl_crystal_density_diffrn 1.195
_refine_ls_R_factor_obs 0.0719
_refine_ls_wR_factor_obs 0.1892
_cod_depositor_comments
;
The following automatic conversions were performed:
'_symmetry_cell_setting' value 'Monoclinic' changed to 'monoclinic'
according to '/home/saulius/struct/CIF-dictionaries/cif_core.dic'
dictionary named 'cif_core.dic' version 2.4.1 from 2010-06-29.

Automatic conversion script
Id: cif_fix_enum 1527 2010-12-29 10:47:43Z saulius 

 Updated bibliographical information.

 Antanas Vaitkus,
 2019-09-11
;
_cod_original_sg_symbol_H-M 'C 2/c'
_cod_database_code 4062248

loop_
_symmetry_equiv_pos_as_xyz
'x, y, z'
'-x, y, -z+1/2'
'x+1/2, y+1/2, z'
'-x+1/2, y+1/2, -z+1/2'
'-x, -y, -z'
'x, -y, z-1/2'
'-x+1/2, -y+1/2, -z'
'x+1/2, -y+1/2, z-1/2'

loop_
_atom_site_aniso_label
_atom_site_aniso_U_11
_atom_site_aniso_U_22
_atom_site_aniso_U_33
_atom_site_aniso_U_23
_atom_site_aniso_U_13
_atom_site_aniso_U_12
Si1 0.0667(10) 0.0309(7) 0.0612(8) 0.000 0.0069(6) 0.000
C1 0.064(2) 0.039(2) 0.054(2) 0.0034(14) 0.006(2) 0.004(2)
C2 0.095(3) 0.050(2) 0.054(2) 0.014(2) 0.005(2) 0.002(2)
C3 0.099(3) 0.063(2) 0.045(2) 0.006(2) -0.002(2) -0.004(2)
C4 0.067(2) 0.055(2) 0.043(2) -0.005(2) 0.000(2) 0.005(2)
C5 0.048(2) 0.036(2) 0.049(2) -0.0029(13) 0.0075(14) 0.0057(14)
C6 0.051(2) 0.037(2) 0.044(2) -0.0024(13) 0.0058(13) 0.0003(14)
C7 0.086(3) 0.067(3) 0.053(2) -0.014(2) -0.005(2) -0.002(2)
C8 0.076(3) 0.056(2) 0.066(2) -0.018(2) -0.002(2) -0.004(2)
C9 0.047(2) 0.041(2) 0.071(2) -0.007(2) 0.004(2) 0.004(2)
C10 0.041(2) 0.036(2) 0.057(2) -0.0039(14) 0.0051(14) 0.0044(14)
C11 0.050(2) 0.038(2) 0.061(2) -0.0011(14) 0.0050(15) 0.0071(15)
C12 0.053(2) 0.050(2) 0.077(2) -0.004(2) 0.004(2) 0.017(2)
C13 0.038(2) 0.065(2) 0.082(3) -0.008(2) 0.010(2) 0.006(2)
C14 0.044(2) 0.050(2) 0.054(2) -0.0106(15) 0.0074(14) -0.001(2)
C15 0.040(2) 0.038(2) 0.047(2) -0.0067(13) 0.0084(13) -0.0024(13)
C16 0.044(2) 0.032(2) 0.052(2) -0.0020(13) 0.0023(14) 0.0018(13)
C17 0.051(2) 0.067(2) 0.062(2) -0.016(2) 0.018(2) -0.017(2)
C18 0.075(3) 0.049(2) 0.071(2) -0.005(2) 0.031(2) -0.018(2)
C19 0.078(3) 0.041(2) 0.061(2) 0.003(2) 0.021(2) -0.001(2)
C20 0.049(2) 0.040(2) 0.059(2) -0.0003(14) 0.0107(15) 0.0037(15)
C21 0.483(29) 0.123(18) 0.216(27) -0.102(19) 0.071(24) 0.006(20)
C22 0.440(29) 0.099(12) 0.088(10) -0.035(10) -0.096(16) 0.111(18)
C23 0.466(34) 0.219(26) 0.121(19) -0.070(18) -0.101(23) 0.124(26)
C24 0.310(26) 0.192(20) 0.236(22) -0.127(17) -0.046(19) 0.077(19)
C25 0.286(23) 0.134(13) 0.121(11) 0.000(10) 0.019(13) -0.019(13)
C26 0.276(21) 0.098(10) 0.127(11) -0.070(8) -0.107(13) 0.066(12)
C27 0.417(45) 0.176(28) 0.238(34) -0.139(24) 0.118(26) -0.075(25)

loop_
_atom_site_label
_atom_site_type_symbol
_atom_site_fract_x
_atom_site_fract_y
_atom_site_fract_z
_atom_site_U_iso_or_equiv
_atom_site_thermal_displace_type
_atom_site_occupancy
_atom_site_calc_flag
_atom_site_refinement_flags
_atom_site_disorder_group
Si1 Si 0.0000 0.06116(9) 0.7500 0.0529(4) Uani 1 d S .
C1 C -0.0247(2) -0.0394(2) 0.6686(2) 0.0523(9) Uani 1 d . .
C2 C -0.0586(3) -0.0277(3) 0.5848(2) 0.0664(11) Uani 1 d . .
H2 H -0.0606(3) 0.0372(3) 0.5603(2) 0.080 Uiso 1 calc R .
C3 C -0.0885(3) -0.1108(3) 0.5393(2) 0.0695(11) Uani 1 d . .
H3 H -0.1054(3) -0.1032(3) 0.4827(2) 0.083 Uiso 1 calc R .
C4 C -0.0941(2) -0.2087(3) 0.5774(2) 0.0555(9) Uani 1 d . .
C5 C -0.0635(2) -0.2223(2) 0.6631(2) 0.0441(8) Uani 1 d . .
C6 C -0.0216(2) -0.1367(2) 0.7061(2) 0.0438(8) Uani 1 d . .
C7 C -0.1352(3) -0.2921(3) 0.5341(2) 0.0697(11) Uani 1 d . .
H7 H -0.1533(3) -0.2845(3) 0.4778(2) 0.084 Uiso 1 calc R .
C8 C -0.1490(2) -0.3831(3) 0.5726(2) 0.0668(11) Uani 1 d . .
H8 H -0.1742(2) -0.4376(3) 0.5425(2) 0.080 Uiso 1 calc R .
C9 C -0.1247(2) -0.3929(3) 0.6581(2) 0.0534(9) Uani 1 d . .
H9 H -0.1371(2) -0.4527(3) 0.6856(2) 0.064 Uiso 1 calc R .
C10 C -0.0831(2) -0.3160(2) 0.7018(2) 0.0449(8) Uani 1 d . .
H10 H -0.0671(2) -0.3251(2) 0.7584(2) 0.054 Uiso 1 calc R .
C11 C 0.0789(2) 0.1613(2) 0.7401(2) 0.0499(8) Uani 1 d . .
C12 C 0.1616(2) 0.1526(3) 0.7260(2) 0.0601(10) Uani 1 d . .
H12 H 0.1864(2) 0.0884(3) 0.7292(2) 0.072 Uiso 1 calc R .
C13 C 0.2051(2) 0.2380(3) 0.7080(2) 0.0616(10) Uani 1 d . .
H13 H 0.2604(2) 0.2324(3) 0.7057(2) 0.074 Uiso 1 calc R .
C14 C 0.1668(2) 0.3338(3) 0.6928(2) 0.0492(8) Uani 1 d . .
C15 C 0.0819(2) 0.3446(2) 0.7025(2) 0.0412(7) Uani 1 d . .
C16 C 0.0422(2) 0.2589(2) 0.7371(2) 0.0429(7) Uani 1 d . .
C17 C 0.2078(2) 0.4186(3) 0.6606(2) 0.0590(10) Uani 1 d . .
H17 H 0.2634(2) 0.4151(3) 0.6593(2) 0.071 Uiso 1 calc R .
C18 C 0.1669(3) 0.5046(3) 0.6319(2) 0.0634(10) Uani 1 d . .
H18 H 0.1947(3) 0.5591(3) 0.6110(2) 0.076 Uiso 1 calc R .
C19 C 0.0828(2) 0.5112(3) 0.6337(2) 0.0586(10) Uani 1 d . .
H19 H 0.0552(2) 0.5684(3) 0.6104(2) 0.070 Uiso 1 calc R .
C20 C 0.0404(2) 0.4350(2) 0.6692(2) 0.0490(8) Uani 1 d . .
H20 H -0.0149(2) 0.4422(2) 0.6715(2) 0.059 Uiso 1 calc R .
C21 C -0.2475(2) -0.2731(2) 1.0300(2) 0.272(13) Uani 0.50 d PRDU .
C22 C -0.2655(2) -0.2121(2) 0.9596(2) 0.219(12) Uani 0.50 d PRDU .
H22 H -0.3190(2) -0.1963(2) 0.9408(2) 0.263 Uiso 0.50 calc PR .
C23 C -0.2035(2) -0.1748(2) 0.9172(2) 0.279(16) Uani 0.50 d PRDU .
H23 H -0.2156(2) -0.1340(2) 0.8701(2) 0.335 Uiso 0.50 calc PR .
C24 C -0.1236(2) -0.1985(2) 0.9453(2) 0.252(12) Uani 0.50 d PRDU .
H24 H -0.0821(2) -0.1736(2) 0.9169(2) 0.303 Uiso 0.50 calc PR .
C25 C -0.1056(2) -0.2595(2) 1.0156(2) 0.181(8) Uani 0.50 d PRDU .
H25 H -0.0521(2) -0.2754(2) 1.0344(2) 0.217 Uiso 0.50 calc PR .
C26 C -0.1676(2) -0.2968(2) 1.0580(2) 0.177(9) Uani 0.50 d PRDU .
H26 H -0.1556(2) -0.3376(2) 1.1051(2) 0.212 Uiso 0.50 calc PR .
C27 C -0.3156(7) -0.3150(14) 1.0711(10) 0.271(18) Uani 0.50 d PDU .
H27A H -0.2947(7) -0.3554(14) 1.1185(10) 0.407 Uiso 0.50 calc PR .
H27B H -0.3489(7) -0.3575(14) 1.0325(10) 0.407 Uiso 0.50 calc PR .
H27C H -0.3473(7) -0.2592(14) 1.0889(10) 0.407 Uiso 0.50 calc PR .

loop_
_geom_bond_atom_site_label_1
_geom_bond_atom_site_label_2
_geom_bond_distance
_geom_bond_site_symmetry_2
_geom_bond_publ_flag
Si1 C1 1.865(3) . ?
Si1 C1 1.865(3) 2_556 ?
Si1 C11 1.869(3) . ?
Si1 C11 1.869(3) 2_556 ?
C1 C6 1.400(4) . ?
C1 C2 1.415(5) . ?
C2 C3 1.367(5) . ?
C3 C4 1.421(5) . ?
C4 C7 1.421(5) . ?
C4 C5 1.430(4) . ?
C5 C10 1.424(4) . ?
C5 C6 1.447(4) . ?
C6 C6 1.514(6) 2_556 ?
C7 C8 1.367(5) . ?
C8 C9 1.401(5) . ?
C9 C10 1.364(4) . ?
C11 C16 1.404(4) . ?
C11 C12 1.426(5) . ?
C12 C13 1.374(5) . ?
C13 C14 1.407(5) . ?
C14 C17 1.425(5) . ?
C14 C15 1.447(4) . ?
C15 C20 1.435(4) . ?
C15 C16 1.441(4) . ?
C16 C16 1.513(6) 2_556 ?
C17 C18 1.361(5) . ?
C18 C19 1.406(5) . ?
C19 C20 1.379(4) . ?
C21 C22 1.39 . ?
C21 C26 1.39 . ?
C21 C27 1.482(6) . ?
C22 C23 1.39 . ?
C23 C24 1.39 . ?
C24 C25 1.39 . ?
C25 C26 1.39 . ?
